data_1100131
loop_
_publ_author_name
'Ben Ali, A.'
'Smiri, L.'
'Maisonneuve, V.'

_publ_section_title
;
Crystal structure of Na Rb B4 O5 (O H)4 * 4(H2 O): comparison with
other tetraborate hydrates
;
_journal_coden_ASTM JALCEU
_journal_issue 1-2
_journal_name_full 'Journal of Alloys and Compounds'
_journal_page_first 153
_journal_page_last 159
_journal_paper_doi 10.1016/S0925-8388(01)01259-2
_journal_volume 322
_journal_year 2001
_chemical_formula_structural 'Na Rb (B4 O5 (O H)4) (H2 O)4'
_chemical_formula_sum 'B4 H12 Na O13 Rb'
_chemical_name_systematic
;
Sodium Rubidium Tetrahydroxopentaoxotetraborate Tetrahydrate
;
_space_group_IT_number 14
_symmetry_Int_Tables_number 14
_symmetry_space_group_name_Hall '-P 2ybc'
_symmetry_space_group_name_H-M 'P 1 21/c 1'
_cell_angle_alpha 90
_cell_angle_beta 91.91(4)
_cell_angle_gamma 90
_cell_formula_units_Z 4
_cell_length_a 8.1138(5)
_cell_length_b 11.471(1)
_cell_length_c 12.8233(9)
_cell_volume 1192.85
_refine_ls_R_factor_all 0.045
_cod_original_formula_sum 'H12 B4 Na1 O13 Rb1'
_cod_database_code 1100131

loop_
_symmetry_equiv_pos_site_id
_symmetry_equiv_pos_as_xyz
1 'x, -y+1/2, z+1/2'
2 '-x, -y, -z'
3 '-x, y+1/2, -z+1/2'
4 'x, y, z'

loop_
_atom_site_label
_atom_site_type_symbol
_atom_site_symmetry_multiplicity
_atom_site_Wyckoff_symbol
_atom_site_fract_x
_atom_site_fract_y
_atom_site_fract_z
_atom_site_occupancy
_atom_site_attached_hydrogens
_atom_site_B_iso_or_equiv
Rb1 Rb1+ 4 e 0.03366(5) 0.10923(4) 0.13288(3) 1. 0 0
Na1 Na1+ 4 e 0.1502(2) 0.0909(1) 0.4633(1) 1. 0 0
B1 B3+ 4 e 0.6405(4) 0.0980(3) 0.9066(3) 1. 0 0
B2 B3+ 4 e 0.3929(4) 0.3182(3) 0.7902(3) 1. 0 0
B3 B3+ 4 e 0.3877(4) 0.1074(3) 0.7882(3) 1. 0 0
B4 B3+ 4 e 0.6394(4) 0.2031(3) 0.7421(2) 1. 0 0
O1 O2- 4 e 0.5136(2) 0.1181(2) 0.7093(2) 1. 0 0
O2 O2- 4 e 0.5568(2) 0.3156(2) 0.7684(2) 1. 0 0
O3 O2- 4 e 0.7288(2) 0.1594(2) 0.8369(2) 1. 0 0
O4 O2- 4 e 0.4743(2) 0.0797(2) 0.8922(2) 1. 0 0
O5 O2- 4 e 0.3012(2) 0.2190(2) 0.7981(2) 1. 0 0
O6 O2- 4 e 0.2655(2) 0.0187(2) 0.7656(2) 1. 0 0
O7 O2- 4 e 0.7239(3) 0.0565(3) 0.9933(2) 1. 0 0
O8 O2- 4 e 0.7605(3) 0.2226(2) 0.6637(2) 1. 0 0
O9 O2- 4 e 0.3119(3) 0.4212(2) 0.8057(2) 1. 0 0
O10 O2- 4 e 0.0268(3) 0.2259(3) 0.9179(3) 1. 2 0
O11 O2- 4 e 0.6621(4) 0.0673(4) 0.4814(2) 1. 2 0
O12 O2- 4 e 0.3285(3) 0.2355(3) 0.5485(2) 1. 2 0
O13 O2- 4 e 0.0146(3) 0.0595(3) 0.6223(2) 1. 2 0
H1 H1+ 4 e 0.674(7) 0.042(5) 0.249(4) 1. 0 5.5
H2 H1+ 4 e 0.656(7) 0.017(5) 0.037(5) 1. 0 5.5
H3 H1+ 4 e 0.700(7) 0.255(5) 0.112(5) 1. 0 5.5
H4 H1+ 4 e 0.374(5) 0.487(3) 0.805(4) 1. 0 5.5

loop_
_atom_type_symbol
_atom_type_oxidation_number
B3+ 3
H1+ 1
Na1+ 1
O2- -2
Rb1+ 1
